data_6000761
loop_
_publ_author_name
'Velasquez-Velasquez, A.'
'Belandria, E.'
'Fernandez, B. J.'
'Godoy, R. A.'
'Delgado, G.'
'Acosta-Najarro, G. D.'

_publ_section_title
;
 Synthesis and characterization of the ternary compound Ag2GeSe3
;
_journal_name_full
;
 Physica Status Solidi B: Basic Solid State Physics
;
_journal_page_first 683
_journal_page_last 686
_journal_paper_doi 10.1002/1521-3951(200007)220:1<683::AID-PSSB683>3.0.CO;2-9
_journal_volume 220
_journal_year 2000
_chemical_formula_sum 'Ag2 Ge Se3'
_space_group_crystal_system monoclinic
_cell_angle_alpha 90
_cell_angle_beta 115.82(1)
_cell_angle_gamma 90
_cell_length_a 7.7516(1)
_cell_length_b 10.874(4)
_cell_length_c 7.318(1)
_cell_volume 555.26
_cod_database_code 6000761

loop_
_atom_site_label
_atom_site_fract_x
_atom_site_fract_y
_atom_site_fract_z
? ? ? ?
